data_4025805
loop_
_publ_author_name
'Paul M. Alvey'
'Joseph J. Reczek'
'Vincent Lynch'
'Brent L. Iverson'

_publ_section_title
;
 A Systematic Study of Thermochromic Aromatic Donor-Acceptor Materials
;
_journal_name_full 'Journal of Organic Chemistry'
_journal_page_first 7682
_journal_page_last 7690
_journal_paper_doi 10.1021/jo101498b
_journal_volume 75
_journal_year 2010
_chemical_formula_sum 'C16 H20 O2'
_chemical_formula_weight 244.32
_chemical_name_systematic
;
 ?
;
_space_group_IT_number 2
_symmetry_cell_setting triclinic
_symmetry_space_group_name_Hall '-P 1'
_symmetry_space_group_name_H-M 'P -1'
_atom_sites_solution_hydrogens geom
_atom_sites_solution_primary direct
_atom_sites_solution_secondary difmap
_audit_creation_method SHELXL-97
_cell_angle_alpha 71.507(7)
_cell_angle_beta 87.585(7)
_cell_angle_gamma 71.475(8)
_cell_formula_units_Z 1
_cell_length_a 6.436(2)
_cell_length_b 7.537(2)
_cell_length_c 7.554(3)
_cell_measurement_reflns_used 3913
_cell_measurement_temperature 100(2)
_cell_measurement_theta_max 25.0
_cell_measurement_theta_min 2.0
_cell_volume 328.80(19)
_computing_cell_refinement 'CrystalClear (Rigaku Inc., 2008)'
_computing_data_collection 'CrystalClear (Rigaku Inc., 2008)'
_computing_data_reduction 'CrystalClear (Rigaku Inc., 2008)'
_computing_molecular_graphics 'XP SHELXTL/PC, Siemens Analytical'
_computing_structure_refinement 'XL SHELXTL/PC, Siemens Analytical'
_computing_structure_solution
;

SIR97 - Altomare A., Burla M.C., Camalli M., Cascarano G.L., Giacovazzo C., 
Guagliardi A., Moliterni A.G.G., Polidori G.,Spagna R.
;
_diffrn_ambient_temperature 100(2)
_diffrn_measured_fraction_theta_full 0.989
_diffrn_measured_fraction_theta_max 0.989
_diffrn_measurement_device_type 'Rigaku AFC-12 with Saturn 724+'
_diffrn_measurement_method \w-scans
_diffrn_radiation_monochromator graphite
_diffrn_radiation_source 'fine-focus sealed tube'
_diffrn_radiation_type MoK\a
_diffrn_radiation_wavelength 0.71073
_diffrn_reflns_av_R_equivalents 0.0360
_diffrn_reflns_av_sigmaI/netI 0.0365
_diffrn_reflns_limit_h_max 7
_diffrn_reflns_limit_h_min -7
_diffrn_reflns_limit_k_max 8
_diffrn_reflns_limit_k_min -8
_diffrn_reflns_limit_l_max 8
_diffrn_reflns_limit_l_min -8
_diffrn_reflns_number 3913
_diffrn_reflns_theta_full 24.99
_diffrn_reflns_theta_max 24.99
_diffrn_reflns_theta_min 3.01
_exptl_absorpt_coefficient_mu 0.080
_exptl_absorpt_correction_type none
_exptl_crystal_colour yellow
_exptl_crystal_density_diffrn 1.23
_exptl_crystal_density_method 'not measured'
_exptl_crystal_description prisms
_exptl_crystal_F_000 132
_exptl_crystal_size_max 0.19
_exptl_crystal_size_mid 0.10
_exptl_crystal_size_min 0.06
_refine_diff_density_max 0.151
_refine_diff_density_min -0.214
_refine_diff_density_rms 0.040
_refine_ls_extinction_method none
_refine_ls_goodness_of_fit_ref 1.048
_refine_ls_hydrogen_treatment refall
_refine_ls_matrix_type full
_refine_ls_number_parameters 122
_refine_ls_number_reflns 1147
_refine_ls_number_restraints 54
_refine_ls_restrained_S_all 1.023
_refine_ls_R_factor_all 0.0522
_refine_ls_R_factor_gt 0.0404
_refine_ls_shift/su_max 0.000
_refine_ls_shift/su_mean 0.000
_refine_ls_structure_factor_coef Fsqd
_refine_ls_weighting_details 'calc w=1/[\s^2^(Fo^2^)+(0.0522P)^2^+0.0771P] where P=(Fo^2^+2Fc^2^)/3'
_refine_ls_weighting_scheme calc
_refine_ls_wR_factor_gt 0.0982
_refine_ls_wR_factor_ref 0.1047
_reflns_number_gt 932
_reflns_number_total 1147
_reflns_threshold_expression >2sigma(I)
_cod_data_source_file jo101498b_si_002.cif
_cod_data_source_block d1
_cod_depositor_comments
;
The following automatic conversions were performed:

'_symmetry_cell_setting' value 'Triclinic' changed to 'triclinic'
according to the built-in table from CIF Core dictionary named
'cif_core.dic' version 2.4.1 from 2010-06-29.

Automatic conversion script
Id: cif_fix_values 1646 2011-03-28 12:23:43Z adriana 
;
_cod_database_code 4025805

loop_
_symmetry_equiv_pos_as_xyz
'x, y, z'
'-x, -y, -z'

loop_
_atom_site_label
_atom_site_type_symbol
_atom_site_fract_x
_atom_site_fract_y
_atom_site_fract_z
_atom_site_U_iso_or_equiv
_atom_site_adp_type
_atom_site_occupancy
_atom_site_symmetry_multiplicity
_atom_site_calc_flag
_atom_site_refinement_flags
_atom_site_disorder_assembly
_atom_site_disorder_group
O1 O 0.09459(15) 0.68056(14) 0.67276(13) 0.0188(3) Uani 1 1 d U . .
C1 C 0.8777(2) 0.2911(2) 0.6565(2) 0.0180(4) Uani 1 1 d U . .
C2 C 0.7417(2) 0.3376(2) 0.7979(2) 0.0181(4) Uani 1 1 d U . .
C3 C 0.5258(2) 0.4489(2) 0.7592(2) 0.0164(4) Uani 1 1 d U . .
C4 C 0.4339(2) 0.5223(2) 0.57300(19) 0.0156(4) Uani 1 1 d U . .
C5 C 0.2090(2) 0.6419(2) 0.52473(19) 0.0156(4) Uani 1 1 d U . .
C6 C -0.1352(2) 0.7926(2) 0.6348(2) 0.0175(4) Uani 1 1 d U . .
C7 C -0.2316(2) 0.8133(2) 0.8155(2) 0.0190(4) Uani 1 1 d U . .
C8 C -0.4764(2) 0.9268(2) 0.7806(2) 0.0214(4) Uani 1 1 d U . .
H1 H 1.026(3) 0.215(2) 0.689(2) 0.025(4) Uiso 1 1 d . . .
H2 H 0.807(2) 0.290(2) 0.923(2) 0.019(4) Uiso 1 1 d . . .
H3 H 0.437(2) 0.476(2) 0.853(2) 0.015(4) Uiso 1 1 d . . .
H6A H -0.152(2) 0.927(2) 0.539(2) 0.021(4) Uiso 1 1 d . . .
H6B H -0.207(2) 0.723(2) 0.576(2) 0.020(4) Uiso 1 1 d . . .
H7B H -0.205(2) 0.680(2) 0.908(2) 0.025(4) Uiso 1 1 d . . .
H7A H -0.156(2) 0.884(2) 0.867(2) 0.026(4) Uiso 1 1 d . . .
H8C H -0.505(3) 1.065(3) 0.696(2) 0.032(5) Uiso 1 1 d . . .
H8B H -0.549(3) 0.861(2) 0.720(2) 0.029(4) Uiso 1 1 d . . .
H8A H -0.543(3) 0.929(2) 0.898(2) 0.032(5) Uiso 1 1 d . . .

loop_
_atom_site_aniso_label
_atom_site_aniso_U_11
_atom_site_aniso_U_22
_atom_site_aniso_U_33
_atom_site_aniso_U_23
_atom_site_aniso_U_13
_atom_site_aniso_U_12
O1 0.0141(6) 0.0229(6) 0.0181(6) -0.0081(4) 0.0013(4) -0.0028(4)
C1 0.0145(8) 0.0159(8) 0.0223(8) -0.0058(6) -0.0013(6) -0.0032(6)
C2 0.0193(8) 0.0189(8) 0.0164(8) -0.0045(6) -0.0011(6) -0.0074(6)
C3 0.0206(8) 0.0166(8) 0.0149(7) -0.0063(6) 0.0028(6) -0.0088(6)
C4 0.0175(8) 0.0126(7) 0.0196(8) -0.0058(6) 0.0015(6) -0.0079(6)
C5 0.0166(8) 0.0146(7) 0.0186(8) -0.0066(6) 0.0038(6) -0.0082(6)
C6 0.0137(8) 0.0178(8) 0.0198(8) -0.0055(6) -0.0004(6) -0.0040(6)
C7 0.0194(8) 0.0198(8) 0.0193(8) -0.0077(6) 0.0017(6) -0.0068(7)
C8 0.0195(8) 0.0239(9) 0.0222(8) -0.0099(7) 0.0032(6) -0.0066(7)

loop_
_atom_type_symbol
_atom_type_description
_atom_type_scat_dispersion_real
_atom_type_scat_dispersion_imag
_atom_type_scat_source
C C 0.0033 0.0016 'International Tables Vol C Tables 4.2.6.8 and 6.1.1.4'
H H 0.0000 0.0000 'International Tables Vol C Tables 4.2.6.8 and 6.1.1.4'
O O 0.0106 0.0060 'International Tables Vol C Tables 4.2.6.8 and 6.1.1.4'

loop_
_geom_angle_atom_site_label_1
_geom_angle_atom_site_label_2
_geom_angle_atom_site_label_3
_geom_angle
_geom_angle_site_symmetry_1
_geom_angle_site_symmetry_3
_geom_angle_publ_flag
C5 O1 C6 116.88(11) . . ?
C5 C1 C2 119.51(13) 2_666 . ?
C5 C1 H1 121.4(10) 2_666 . ?
C2 C1 H1 119.1(10) . . ?
C3 C2 C1 121.63(14) . . ?
C3 C2 H2 120.8(9) . . ?
C1 C2 H2 117.6(9) . . ?
C2 C3 C4 119.85(14) . . ?
C2 C3 H3 120.9(9) . . ?
C4 C3 H3 119.2(9) . . ?
C3 C4 C4 120.00(16) . 2_666 ?
C3 C4 C5 121.99(13) . . ?
C4 C4 C5 118.02(15) 2_666 . ?
O1 C5 C1 124.79(13) . 2_666 ?
O1 C5 C4 114.23(12) . . ?
C1 C5 C4 120.98(13) 2_666 . ?
O1 C6 C7 108.60(12) . . ?
O1 C6 H6A 109.0(8) . . ?
C7 C6 H6A 111.0(9) . . ?
O1 C6 H6B 108.1(8) . . ?
C7 C6 H6B 113.0(8) . . ?
H6A C6 H6B 107.1(12) . . ?
C6 C7 C8 109.83(12) . . ?
C6 C7 H7B 108.9(9) . . ?
C8 C7 H7B 110.9(9) . . ?
C6 C7 H7A 109.3(9) . . ?
C8 C7 H7A 110.1(9) . . ?
H7B C7 H7A 107.7(13) . . ?
C7 C8 H8C 111.7(10) . . ?
C7 C8 H8B 109.4(9) . . ?
H8C C8 H8B 107.5(14) . . ?
C7 C8 H8A 110.4(10) . . ?
H8C C8 H8A 109.4(13) . . ?
H8B C8 H8A 108.2(14) . . ?

loop_
_geom_bond_atom_site_label_1
_geom_bond_atom_site_label_2
_geom_bond_distance
_geom_bond_site_symmetry_2
_geom_bond_publ_flag
O1 C5 1.3703(17) . ?
O1 C6 1.4389(17) . ?
C1 C5 1.374(2) 2_666 ?
C1 C2 1.412(2) . ?
C1 H1 0.938(17) . ?
C2 C3 1.363(2) . ?
C2 H2 0.958(16) . ?
C3 C4 1.415(2) . ?
C3 H3 0.924(16) . ?
C4 C4 1.424(3) 2_666 ?
C4 C5 1.431(2) . ?
C5 C1 1.374(2) 2_666 ?
C6 C7 1.508(2) . ?
C6 H6A 1.018(16) . ?
C6 H6B 1.003(16) . ?
C7 C8 1.523(2) . ?
C7 H7B 0.991(17) . ?
C7 H7A 0.992(16) . ?
C8 H8C 0.997(18) . ?
C8 H8B 0.991(18) . ?
C8 H8A 0.969(18) . ?

loop_
_geom_torsion_atom_site_label_1
_geom_torsion_atom_site_label_2
_geom_torsion_atom_site_label_3
_geom_torsion_atom_site_label_4
_geom_torsion
_geom_torsion_site_symmetry_1
_geom_torsion_site_symmetry_2
_geom_torsion_site_symmetry_3
_geom_torsion_site_symmetry_4
_geom_torsion_publ_flag
C5 C1 C2 C3 -0.4(2) 2_666 . . . ?
C1 C2 C3 C4 -0.6(2) . . . . ?
C2 C3 C4 C4 0.8(2) . . . 2_666 ?
C2 C3 C4 C5 -179.12(13) . . . . ?
C6 O1 C5 C1 2.7(2) . . . 2_666 ?
C6 O1 C5 C4 -177.19(11) . . . . ?
C3 C4 C5 O1 1.02(19) . . . . ?
C4 C4 C5 O1 -178.90(14) 2_666 . . . ?
C3 C4 C5 C1 -178.92(13) . . . 2_666 ?
C4 C4 C5 C1 1.2(2) 2_666 . . 2_666 ?
C5 O1 C6 C7 178.25(11) . . . . ?
O1 C6 C7 C8 -178.54(11) . . . . ?
